data_1515601
loop_
_publ_author_name
'Sardar, Kripasindhu'
'Fisher, Janet'
'Thompsett, David'
'Lees, Martin R.'
'Clarkson, Guy J.'
'Sloan, Jeremy'
'Kashtiban, Reza J.'
'Walton, Richard I.'

_publ_section_title
;
 Structural variety in iridate oxides and hydroxides from hydrothermal
 synthesis
;
_journal_issue 8
_journal_name_full 'Chemical Science'
_journal_page_first 1573
_journal_paper_doi 10.1039/c1sc00192b
_journal_volume 2
_journal_year 2011
_chemical_formula_sum 'Ca2 F H7 Ir O7'
_chemical_formula_weight 410.420
_space_group_IT_number 138
_symmetry_space_group_name_Hall '-P 4ac 2ac'
_symmetry_space_group_name_H-M 'P 42/n c m :2'
_atom_sites_solution_hydrogens geom
_atom_sites_solution_primary direct
_atom_sites_solution_secondary difmap
_audit_creation_date 2011-02-25
_audit_creation_method SHELXL-97
_audit_update_record 2011-02-25
_cell_angle_alpha 90.00
_cell_angle_beta 90.00
_cell_angle_gamma 90.00
_cell_formula_units_Z 4
_cell_length_a 10.6331(4)
_cell_length_b 10.6331(4)
_cell_length_c 5.6597(3)
_cell_measurement_temperature 566(2)
_cell_measurement_theta_max 29.00
_cell_measurement_theta_min 3.67
_cell_volume 639.90(5)
_computing_cell_refinement 'CrysAlis RED, Oxford Diffraction Ltd'
_computing_data_collection 'CrysAlis CCD, Oxford Diffraction Ltd'
_computing_data_reduction 'CrysAlis RED, Oxford Diffraction Ltd'
_computing_molecular_graphics 'SHELXTL (Sheldrick, 1997)'
_computing_publication_material 'SHELXTL (Sheldrick, 1997)'
_computing_structure_refinement 'SHELXL-97 (Sheldrick, 1997)'
_computing_structure_solution 'SHELXS-97 (Sheldrick, 1990)'
_diffrn_ambient_temperature 566(2)
_diffrn_measured_fraction_theta_full 0.990
_diffrn_measured_fraction_theta_max 0.921
_diffrn_measurement_device_type 'Oxford Diffraction Gemini R'
_diffrn_measurement_method '\f & \w scans'
_diffrn_radiation_monochromator graphite
_diffrn_radiation_source 'fine-focus sealed tube'
_diffrn_radiation_type MoK\a
_diffrn_radiation_wavelength 0.71073
_diffrn_reflns_av_R_equivalents 0.0303
_diffrn_reflns_av_sigmaI/netI 0.0231
_diffrn_reflns_limit_h_max 14
_diffrn_reflns_limit_h_min -10
_diffrn_reflns_limit_k_max 9
_diffrn_reflns_limit_k_min -14
_diffrn_reflns_limit_l_max 5
_diffrn_reflns_limit_l_min -7
_diffrn_reflns_number 2757
_diffrn_reflns_theta_full 27.50
_diffrn_reflns_theta_max 29.12
_diffrn_reflns_theta_min 2.71
_diffrn_standards_decay_% nil
_exptl_absorpt_coefficient_mu 22.492
_exptl_absorpt_correction_type multi-scan
_exptl_absorpt_process_details 'ABSPACK(CrysAlis, Oxford Diffraction)'
_exptl_crystal_colour yellow
_exptl_crystal_density_diffrn 4.281
_exptl_crystal_density_method 'not measured'
_exptl_crystal_description needle
_exptl_crystal_F_000 756
_exptl_crystal_size_max 0.20
_exptl_crystal_size_mid 0.02
_exptl_crystal_size_min 0.02
_refine_diff_density_max 0.750
_refine_diff_density_min -1.314
_refine_diff_density_rms 0.212
_refine_ls_extinction_method none
_refine_ls_goodness_of_fit_ref 0.910
_refine_ls_hydrogen_treatment mixed
_refine_ls_matrix_type full
_refine_ls_number_parameters 29
_refine_ls_number_reflns 429
_refine_ls_number_restraints 0
_refine_ls_restrained_S_all 0.910
_refine_ls_R_factor_all 0.0379
_refine_ls_R_factor_gt 0.0188
_refine_ls_shift/su_max 0.001
_refine_ls_shift/su_mean 0.000
_refine_ls_structure_factor_coef Fsqd
_refine_ls_weighting_details 'calc w=1/[\s^2^(Fo^2^)+(0.0283P)^2^+0.0000P] where P=(Fo^2^+2Fc^2^)/3'
_refine_ls_weighting_scheme calc
_refine_ls_wR_factor_gt 0.0443
_refine_ls_wR_factor_ref 0.0478
_reflns_number_gt 275
_reflns_number_total 429
_reflns_threshold_expression >2sigma(I)
_cod_data_source_file c1sc00192b.txt
_cod_data_source_block ks2
_cod_database_code 1515601

loop_
_symmetry_equiv_pos_site_id
_symmetry_equiv_pos_as_xyz
1 x,y,z
2 1/2-y,x,1/2+z
3 1/2-x,1/2-y,z
4 y,1/2-x,1/2+z
5 1/2+x,-y,1/2-z
6 -x,1/2+y,1/2-z
7 1/2+y,1/2+x,-z
8 -y,-x,-z
9 -x,-y,-z
10 1/2+y,-x,1/2-z
11 1/2+x,1/2+y,-z
12 -y,1/2+x,1/2-z
13 1/2-x,y,1/2+z
14 x,1/2-y,1/2+z
15 1/2-y,1/2-x,z
16 y,x,z

loop_
_atom_site_aniso_label
_atom_site_aniso_U_11
_atom_site_aniso_U_22
_atom_site_aniso_U_33
_atom_site_aniso_U_12
_atom_site_aniso_U_13
_atom_site_aniso_U_23
Ir1 0.00550(14) 0.00550(14) 0.00385(16) -0.00073(12) 0.00012(12) -0.00012(12)
Ca1 0.0093(4) 0.0093(4) 0.0056(4) -0.0025(6) -0.0004(4) 0.0004(4)
F1 0.0092(14) 0.0092(14) 0.0085(19) 0.00000 0.00000 0.00000
O1 0.0115(18) 0.0073(17) 0.0087(14) 0.0027(14) 0.0022(13) -0.0006(14)
O2 0.0087(14) 0.0087(14) 0.0070(18) 0.002(2) -0.0013(14) 0.0013(14)
O3 0.023(2) 0.023(2) 0.010(3) -0.002(4) 0.00000 0.00000

loop_
_atom_site_label
_atom_site_type_symbol
_atom_site_fract_x
_atom_site_fract_y
_atom_site_fract_z
_atom_site_occupancy
_atom_site_symmetry_multiplicity
_atom_site_Wyckoff_symbol
_atom_site_calc_flag
_atom_site_thermal_displace_type
_atom_site_U_iso_or_equiv
Ir1 Ir 0.5000 1.0000 0.5000 1.000 4 d d Uani 0.00495(12)
Ca1 Ca 0.3708(1) 0.8708(1) 0.0000 1.000 8 g d Uani 0.0081(2)
F1 F 0.2500 0.7500 0.2500 1.000 4 b d Uani 0.009(1)
O1 O 0.4874(3) 0.8256(3) 0.3681(5) 1.000 16 j d Uani 0.0092(7)
H1 H 0.5594(19) 0.800(4) 0.328(7) 1.000 16 j d Uiso 0.01400
O2 O 0.5634(3) 0.9366(3) 0.8101(6) 1.000 8 i d Uani 0.0081(9)
H2 H 0.6199(7) 0.8801(7) 0.801(10) 1.000 8 i d Uiso 0.01200
O3 O 0.7500 0.7500 0.2754(9) 1.000 4 e d Uani 0.0185(15)
H3 H 0.7500 0.7500 0.125(4) 1.000 4 e d Uiso 0.02800

loop_
_atom_type_symbol
_atom_type_radius_bond
Ir 1.200
Ca 1.200
F 1.200
O 0.660
H 1.200

loop_
_geom_angle_atom_site_label_1
_geom_angle_atom_site_label_2
_geom_angle_atom_site_label_3
_geom_angle_site_symmetry_1
_geom_angle_site_symmetry_3
_geom_angle
_geom_angle_publ_flag
O2 Ir1 O2 9_676 . 180.0() no
O2 Ir1 O1 9_676 9_676 92.14(12) no
O2 Ir1 O1 . 9_676 87.86(12) no
O2 Ir1 O1 9_676 . 87.86(12) no
O2 Ir1 O1 . . 92.14(12) no
O1 Ir1 O1 9_676 . 180.00 no
O2 Ir1 O1 9_676 15_665 87.86(12) no
O2 Ir1 O1 . 15_665 92.14(12) no
O1 Ir1 O1 9_676 15_665 90.86(16) no
O1 Ir1 O1 . 15_665 89.14(16) no
O2 Ir1 O1 9_676 7_456 92.14(12) no
O2 Ir1 O1 . 7_456 87.86(12) no
O1 Ir1 O1 9_676 7_456 89.14(16) no
O1 Ir1 O1 . 7_456 90.86(16) no
O1 Ir1 O1 15_665 7_456 180.00 no
O2 Ir1 Ca1 9_676 9_676 136.42(7) no
O2 Ir1 Ca1 . 9_676 43.58(7) no
O1 Ir1 Ca1 9_676 9_676 45.23(9) no
O1 Ir1 Ca1 . 9_676 134.77(9) no
O1 Ir1 Ca1 15_665 9_676 84.84(8) no
O1 Ir1 Ca1 7_456 9_676 95.16(8) no
O2 Ir1 Ca1 9_676 . 43.58(7) no
O2 Ir1 Ca1 . . 136.42(7) no
O1 Ir1 Ca1 9_676 . 134.77(9) no
O1 Ir1 Ca1 . . 45.23(9) no
O1 Ir1 Ca1 15_665 . 95.16(8) no
O1 Ir1 Ca1 7_456 . 84.84(8) no
Ca1 Ir1 Ca1 9_676 . 180.00 no
O2 Ir1 Ca1 9_676 9_675 43.58(7) no
O2 Ir1 Ca1 . 9_675 136.42(7) no
O1 Ir1 Ca1 9_676 9_675 84.84(8) no
O1 Ir1 Ca1 . 9_675 95.16(8) no
O1 Ir1 Ca1 15_665 9_675 45.23(9) no
O1 Ir1 Ca1 7_456 9_675 134.77(9) no
Ca1 Ir1 Ca1 9_676 9_675 111.07(3) no
Ca1 Ir1 Ca1 . 9_675 68.93(3) no
O2 Ir1 Ca1 9_676 1_556 136.42(7) no
O2 Ir1 Ca1 . 1_556 43.58(7) no
O1 Ir1 Ca1 9_676 1_556 95.16(8) no
O1 Ir1 Ca1 . 1_556 84.84(8) no
O1 Ir1 Ca1 15_665 1_556 134.77(9) no
O1 Ir1 Ca1 7_456 1_556 45.23(9) no
Ca1 Ir1 Ca1 9_676 1_556 68.93(3) no
Ca1 Ir1 Ca1 . 1_556 111.07(3) no
Ca1 Ir1 Ca1 9_675 1_556 180.00(3) no
F1 Ca1 F1 13_554 . 75.81(4) no
F1 Ca1 O2 13_554 9_676 155.17(9) no
F1 Ca1 O2 . 9_676 111.16(7) no
F1 Ca1 O2 13_554 1_554 111.16(7) no
F1 Ca1 O2 . 1_554 155.17(9) no
O2 Ca1 O2 9_676 1_554 73.00(15) no
F1 Ca1 O1 13_554 . 133.56(8) no
F1 Ca1 O1 . . 69.71(7) no
O2 Ca1 O1 9_676 . 69.20(12) no
O2 Ca1 O1 1_554 . 90.36(11) no
F1 Ca1 O1 13_554 7_455 69.71(7) no
F1 Ca1 O1 . 7_455 133.56(8) no
O2 Ca1 O1 9_676 7_455 90.36(11) no
O2 Ca1 O1 1_554 7_455 69.20(12) no
O1 Ca1 O1 . 7_455 154.94(16) no
F1 Ca1 O1 13_554 14_564 68.47(7) no
F1 Ca1 O1 . 14_564 89.65(7) no
O2 Ca1 O1 9_676 14_564 133.35(11) no
O2 Ca1 O1 1_554 14_564 72.16(11) no
O1 Ca1 O1 . 14_564 80.97(8) no
O1 Ca1 O1 7_455 14_564 105.04(6) no
F1 Ca1 O1 13_554 12_655 89.65(7) no
F1 Ca1 O1 . 12_655 68.47(7) no
O2 Ca1 O1 9_676 12_655 72.16(11) no
O2 Ca1 O1 1_554 12_655 133.35(11) no
O1 Ca1 O1 . 12_655 105.04(6) no
O1 Ca1 O1 7_455 12_655 80.97(8) no
O1 Ca1 O1 14_564 12_655 152.65(14) no
F1 Ca1 Ir1 13_554 . 162.37(3) no
F1 Ca1 Ir1 . . 86.56(0) no
O2 Ca1 Ir1 9_676 . 34.75(8) no
O2 Ca1 Ir1 1_554 . 84.94(8) no
O1 Ca1 Ir1 . . 35.13(8) no
O1 Ca1 Ir1 7_455 . 124.91(8) no
O1 Ca1 Ir1 14_564 . 112.08(7) no
O1 Ca1 Ir1 12_655 . 83.78(7) no
F1 Ca1 Ir1 13_554 1_554 86.56(0) no
F1 Ca1 Ir1 . 1_554 162.37(3) no
O2 Ca1 Ir1 9_676 1_554 84.94(8) no
O2 Ca1 Ir1 1_554 1_554 34.75(9) no
O1 Ca1 Ir1 . 1_554 124.91(8) no
O1 Ca1 Ir1 7_455 1_554 35.13(8) no
O1 Ca1 Ir1 14_564 1_554 83.78(7) no
O1 Ca1 Ir1 12_655 1_554 112.08(7) no
Ir1 Ca1 Ir1 . 1_554 111.07(3) no
F1 Ca1 Ca1 13_554 3_565 37.91(2) no
F1 Ca1 Ca1 . 3_565 37.91(2) no
O2 Ca1 Ca1 9_676 3_565 143.50(7) no
O2 Ca1 Ca1 1_554 3_565 143.50(7) no
O1 Ca1 Ca1 . 3_565 102.53(8) no
O1 Ca1 Ca1 7_455 3_565 102.53(8) no
O1 Ca1 Ca1 14_564 3_565 76.33(7) no
O1 Ca1 Ca1 12_655 3_565 76.33(7) no
Ir1 Ca1 Ca1 . 3_565 124.46(2) no
Ir1 Ca1 Ca1 1_554 3_565 124.46(2) no
F1 Ca1 Ca1 13_554 10_464 33.91(1) no
F1 Ca1 Ca1 . 10_464 94.57(3) no
O2 Ca1 Ca1 9_676 10_464 154.05(8) no
O2 Ca1 Ca1 1_554 10_464 82.25(7) no
O1 Ca1 Ca1 . 10_464 119.55(8) no
O1 Ca1 Ca1 7_455 10_464 73.32(6) no
O1 Ca1 Ca1 14_564 10_464 39.64(7) no
O1 Ca1 Ca1 12_655 10_464 123.05(7) no
Ir1 Ca1 Ca1 . 10_464 151.57(1) no
Ir1 Ca1 Ca1 1_554 10_464 70.04(0) no
Ca1 Ca1 Ca1 3_565 10_464 61.62(1) no
Ca1 F1 Ca1 3_565 . 104.19(4) no
Ca1 F1 Ca1 3_565 12_655 112.18(2) no
Ca1 F1 Ca1 . 12_655 112.18(2) no
Ca1 F1 Ca1 3_565 10_465 112.18(2) no
Ca1 F1 Ca1 . 10_465 112.18(2) no
Ca1 F1 Ca1 12_655 10_465 104.19(4) no
Ir1 O1 Ca1 . . 99.64(13) no
Ir1 O1 Ca1 . 10_465 133.16(13) no
Ca1 O1 Ca1 . 10_465 99.38(11) no
Ir1 O1 H1 . . 110.(3) no
Ca1 O1 H1 . . 107.(3) no
Ca1 O1 H1 10_465 . 105.(3) no
Ir1 O2 Ca1 . 9_676 101.67(12) no
Ir1 O2 Ca1 . 1_556 101.67(12) no
Ca1 O2 Ca1 9_676 1_556 107.00(15) no
Ir1 O2 H2 . . 115.(4) no
Ca1 O2 H2 9_676 . 115.0(18) no
Ca1 O2 H2 1_556 . 115.0(18) no

loop_
_geom_bond_atom_site_label_1
_geom_bond_atom_site_label_2
_geom_bond_site_symmetry_2
_geom_bond_distance
_geom_bond_publ_flag
Ir1 O2 9_676 1.998(4) no
Ir1 O2 . 1.998(4) no
Ir1 O1 9_676 2.003(3) no
Ir1 O1 . 2.003(3) no
Ir1 O1 15_665 2.003(3) no
Ir1 O1 7_456 2.003(3) no
Ir1 Ca1 9_676 3.4323(7) no
Ir1 Ca1 . 3.4323(7) no
Ir1 Ca1 9_675 3.4323(7) no
Ir1 Ca1 1_556 3.4323(7) no
Ca1 F1 13_554 2.3030(9) no
Ca1 F1 . 2.3030(9) no
Ca1 O2 9_676 2.416(2) no
Ca1 O2 1_554 2.416(2) no
Ca1 O1 . 2.471(3) no
Ca1 O1 7_455 2.471(3) no
Ca1 O1 14_564 2.541(3) no
Ca1 O1 12_655 2.541(3) no
Ca1 Ir1 1_554 3.4323(7) no
F1 Ca1 3_565 2.3030(9) no
F1 Ca1 12_655 2.3030(9) no
F1 Ca1 10_465 2.3030(9) no
O1 Ca1 10_465 2.541(3) no
O1 H1 . 0.845(9) no
O2 Ca1 9_676 2.416(2) no
O2 Ca1 1_556 2.416(2) no
O2 H2 . 0.851(9) no
O3 H3 . 0.85(2) no

loop_
_geom_hbond_atom_site_label_D
_geom_hbond_atom_site_label_H
_geom_hbond_atom_site_label_A
_geom_hbond_site_symmetry_A
_geom_hbond_distance_DH
_geom_hbond_distance_HA
_geom_hbond_distance_DA
_geom_hbond_angle_DHA
_geom_hbond_publ_flag
O1 H1 O3 . 0.845(9) 2.115(11) 2.953(3) 171.(4) no
O2 H2 O3 2_655 0.851(9) 1.961(10) 2.812(4) 179.(5) no
O3 H3 O3 2_654 0.85(2) 1.98(2) 2.830(8) 180.0(3) no
